data_4301377
loop_
_publ_author_name
'Susan E. Latturner'
'Daniel Bilc'
'S. D. Mahanti'
'Mercouri G. Kanatzidis'

_publ_section_title
;
R3Au6+xAl26T (R = Ca, Sr, Eu, Yb; T = Early Transition Metal): a Large
Family of Compounds with a Stuffed BaHg11 Structure Type Grown from Aluminum
Flux
;
_journal_name_full 'Inorganic Chemistry'
_journal_page_first 1346
_journal_page_last 1355
_journal_paper_doi 10.1021/ic801095v
_journal_volume 48
_journal_year 2009
_chemical_formula_sum 'Al25.9 Au6.6 Ca3 V'
_chemical_formula_weight 2169.94
_chemical_name_systematic
; 
 ? 
;
_space_group_IT_number 221
_symmetry_cell_setting cubic
_symmetry_space_group_name_Hall '-P 4 2 3'
_symmetry_space_group_name_H-M 'P m -3 m'
_atom_sites_solution_primary direct
_atom_sites_solution_secondary difmap
_audit_creation_method SHELXL-97
_cell_angle_alpha 90.00
_cell_angle_beta 90.00
_cell_angle_gamma 90.00
_cell_formula_units_Z 1
_cell_length_a 8.6350(13)
_cell_length_b 8.6350(13)
_cell_length_c 8.6350(13)
_cell_measurement_reflns_used 10324
_cell_measurement_temperature 293(2)
_cell_measurement_theta_max 37.42
_cell_measurement_theta_min 11.13
_cell_volume 643.85(17)
_computing_cell_refinement 'Bruker SAINT software (Bruker, 1999)'
_computing_data_collection 'Bruker SMART software (Bruker, 1997)'
_computing_data_reduction 'Bruker SAINT software (Bruker, 1999)'
_computing_structure_refinement 'SHELXL-97 (Sheldrick, 1997)'
_computing_structure_solution 'SHELXS-97 (Sheldrick, 1990)'
_diffrn_ambient_temperature 293(2)
_diffrn_measured_fraction_theta_full 0.939
_diffrn_measured_fraction_theta_max 0.939
_diffrn_measurement_device_type 'CCD area detector (Bruker AXS)'
_diffrn_measurement_method 'phi and omega scans'
_diffrn_radiation_monochromator graphite
_diffrn_radiation_source 'fine-focus sealed tube'
_diffrn_radiation_type MoK\a
_diffrn_radiation_wavelength 0.71073
_diffrn_reflns_av_R_equivalents 0.1669
_diffrn_reflns_av_sigmaI/netI 0.0658
_diffrn_reflns_limit_h_max 14
_diffrn_reflns_limit_h_min -14
_diffrn_reflns_limit_k_max 14
_diffrn_reflns_limit_k_min -14
_diffrn_reflns_limit_l_max 14
_diffrn_reflns_limit_l_min -14
_diffrn_reflns_number 10324
_diffrn_reflns_theta_full 37.42
_diffrn_reflns_theta_max 37.42
_diffrn_reflns_theta_min 11.13
_exptl_absorpt_coefficient_mu 39.279
_exptl_absorpt_correction_type multi-scan
_exptl_absorpt_process_details SADABS
_exptl_crystal_colour silver
_exptl_crystal_density_diffrn 5.596
_exptl_crystal_density_method 'not measured'
_exptl_crystal_description spheroid
_exptl_crystal_F_000 941
_exptl_crystal_size_max 0.06
_exptl_crystal_size_mid 0.06
_exptl_crystal_size_min 0.05
_refine_diff_density_max 1.906
_refine_diff_density_min -1.492
_refine_diff_density_rms 0.305
_refine_ls_extinction_coef 0.0193(12)
_refine_ls_extinction_expression Fc^*^=kFc[1+0.001xFc^2^\l^3^/sin(2\q)]^-1/4^
_refine_ls_extinction_method SHELXL
_refine_ls_goodness_of_fit_ref 0.952
_refine_ls_matrix_type full
_refine_ls_number_parameters 23
_refine_ls_number_reflns 371
_refine_ls_number_restraints 0
_refine_ls_restrained_S_all 0.952
_refine_ls_R_factor_all 0.0730
_refine_ls_R_factor_gt 0.0336
_refine_ls_shift/su_max 0.000
_refine_ls_shift/su_mean 0.000
_refine_ls_structure_factor_coef Fsqd
_refine_ls_weighting_details 'calc w=1/[\s^2^(Fo^2^)+(0.0358P)^2^+0.0000P] where P=(Fo^2^+2Fc^2^)/3'
_refine_ls_weighting_scheme calc
_refine_ls_wR_factor_gt 0.0689
_refine_ls_wR_factor_ref 0.0785
_reflns_number_gt 245
_reflns_number_total 371
_reflns_threshold_expression >2sigma(I)
_cod_data_source_file ic801095v_si_001_06.cif
_cod_data_source_block 3sl213b
_cod_original_formula_sum 'Al25.90 Au6.60 Ca3 V'
_cod_database_code 4301377

loop_
_symmetry_equiv_pos_as_xyz
'x, y, z'
'-x, -y, z'
'-x, y, -z'
'x, -y, -z'
'z, x, y'
'z, -x, -y'
'-z, -x, y'
'-z, x, -y'
'y, z, x'
'-y, z, -x'
'y, -z, -x'
'-y, -z, x'
'y, x, -z'
'-y, -x, -z'
'y, -x, z'
'-y, x, z'
'x, z, -y'
'-x, z, y'
'-x, -z, -y'
'x, -z, y'
'z, y, -x'
'z, -y, x'
'-z, y, x'
'-z, -y, -x'
'-x, -y, -z'
'x, y, -z'
'x, -y, z'
'-x, y, z'
'-z, -x, -y'
'-z, x, y'
'z, x, -y'
'z, -x, y'
'-y, -z, -x'
'y, -z, x'
'-y, z, x'
'y, z, -x'
'-y, -x, z'
'y, x, z'
'-y, x, -z'
'y, -x, -z'
'-x, -z, y'
'x, -z, -y'
'x, z, y'
'-x, z, -y'
'-z, -y, x'
'-z, y, -x'
'z, -y, -x'
'z, y, x'

loop_
_atom_site_label
_atom_site_type_symbol
_atom_site_fract_x
_atom_site_fract_y
_atom_site_fract_z
_atom_site_U_iso_or_equiv
_atom_site_adp_type
_atom_site_occupancy
_atom_site_symmetry_multiplicity
_atom_site_calc_flag
_atom_site_refinement_flags
_atom_site_disorder_assembly
_atom_site_disorder_group
Au1 Au 0.0000 0.0000 0.0000 0.0160(9) Uani 0.551(11) 48 d SP . .
Au2 Au 0.0000 0.33575(16) 0.33575(16) 0.0109(3) Uani 0.508(9) 4 d SP . .
Al2 Al 0.0000 0.3632(10) 0.3632(10) 0.006(3) Uani 0.492(9) 4 d SP . .
Ca1 Ca 0.5000 0.0000 0.0000 0.0153(9) Uani 1 16 d S . .
Al1 Al 0.5000 0.2721(2) 0.2721(2) 0.0121(7) Uani 1 4 d S . .
V1 V 0.5000 0.5000 0.5000 0.0054(9) Uani 1 48 d S . .
Al3 Al 0.1711(2) 0.1711(2) 0.1711(2) 0.0121(8) Uani 1 6 d S . .

loop_
_atom_site_aniso_label
_atom_site_aniso_U_11
_atom_site_aniso_U_22
_atom_site_aniso_U_33
_atom_site_aniso_U_23
_atom_site_aniso_U_13
_atom_site_aniso_U_12
Au1 0.0160(9) 0.0160(9) 0.0160(9) 0.000 0.000 0.000
Au2 0.0118(4) 0.0118(4) 0.0091(4) 0.000 0.000 -0.0038(4)
Al2 0.007(3) 0.007(3) 0.006(3) 0.000 0.000 -0.001(3)
Ca1 0.0240(19) 0.0109(10) 0.0109(10) 0.000 0.000 0.000
Al1 0.0118(13) 0.0122(9) 0.0122(9) -0.0006(9) 0.000 0.000
V1 0.0054(9) 0.0054(9) 0.0054(9) 0.000 0.000 0.000
Al3 0.0121(8) 0.0121(8) 0.0121(8) 0.0026(6) 0.0026(6) 0.0026(6)

loop_
_atom_type_symbol
_atom_type_description
_atom_type_scat_dispersion_real
_atom_type_scat_dispersion_imag
_atom_type_scat_source
Al Al 0.0645 0.0514 'International Tables Vol C Tables 4.2.6.8 and 6.1.1.4'
Ca Ca 0.2262 0.3064 'International Tables Vol C Tables 4.2.6.8 and 6.1.1.4'
V V 0.3005 0.5294 'International Tables Vol C Tables 4.2.6.8 and 6.1.1.4'
Au Au -2.0133 8.8022 'International Tables Vol C Tables 4.2.6.8 and 6.1.1.4'

loop_
_geom_angle_atom_site_label_1
_geom_angle_atom_site_label_2
_geom_angle_atom_site_label_3
_geom_angle
_geom_angle_site_symmetry_1
_geom_angle_site_symmetry_3
_geom_angle_publ_flag
Al3 Au1 Al3 180.00(15) . 25 ?
Al3 Au1 Al3 70.5 . 28 ?
Al3 Au1 Al3 109.5 25 28 ?
Al3 Au1 Al3 70.5 . 27 ?
Al3 Au1 Al3 109.5 25 27 ?
Al3 Au1 Al3 109.5 28 27 ?
Al3 Au1 Al3 70.5 . 26 ?
Al3 Au1 Al3 109.5 25 26 ?
Al3 Au1 Al3 109.5 28 26 ?
Al3 Au1 Al3 109.5 27 26 ?
Al3 Au1 Al3 109.5 . 2 ?
Al3 Au1 Al3 70.5 25 2 ?
Al3 Au1 Al3 70.5 28 2 ?
Al3 Au1 Al3 70.5 27 2 ?
Al3 Au1 Al3 180.00(15) 26 2 ?
Al3 Au1 Al3 109.5 . 3 ?
Al3 Au1 Al3 70.5 25 3 ?
Al3 Au1 Al3 70.5 28 3 ?
Al3 Au1 Al3 180.0(2) 27 3 ?
Al3 Au1 Al3 70.5 26 3 ?
Al3 Au1 Al3 109.5 2 3 ?
Al3 Au1 Al3 109.5 . 4 ?
Al3 Au1 Al3 70.5 25 4 ?
Al3 Au1 Al3 180.00(15) 28 4 ?
Al3 Au1 Al3 70.5 27 4 ?
Al3 Au1 Al3 70.5 26 4 ?
Al3 Au1 Al3 109.5 2 4 ?
Al3 Au1 Al3 109.5 3 4 ?
Al3 Au2 Al3 72.61(16) 26 . ?
Al3 Au2 Al2 128.25(14) 26 27_565 ?
Al3 Au2 Al2 128.25(14) . 27_565 ?
Al3 Au2 Al2 128.25(14) 26 3_655 ?
Al3 Au2 Al2 128.25(14) . 3_655 ?
Al2 Au2 Al2 79.6(4) 27_565 3_655 ?
Al3 Au2 Al1 132.37(9) 26 5 ?
Al3 Au2 Al1 71.33(7) . 5 ?
Al2 Au2 Al1 60.87(6) 27_565 5 ?
Al2 Au2 Al1 98.60(12) 3_655 5 ?
Al3 Au2 Al1 132.37(9) 26 . ?
Al3 Au2 Al1 71.33(7) . . ?
Al2 Au2 Al1 98.60(12) 27_565 . ?
Al2 Au2 Al1 60.87(6) 3_655 . ?
Al1 Au2 Al1 59.62(9) 5 . ?
Al3 Au2 Al1 71.33(7) 26 6_565 ?
Al3 Au2 Al1 132.37(9) . 6_565 ?
Al2 Au2 Al1 60.87(6) 27_565 6_565 ?
Al2 Au2 Al1 98.60(12) 3_655 6_565 ?
Al1 Au2 Al1 114.17(7) 5 6_565 ?
Al1 Au2 Al1 154.65(9) . 6_565 ?
Al3 Au2 Al1 71.33(7) 26 26 ?
Al3 Au2 Al1 132.37(9) . 26 ?
Al2 Au2 Al1 98.60(12) 27_565 26 ?
Al2 Au2 Al1 60.87(6) 3_655 26 ?
Al1 Au2 Al1 154.65(9) 5 26 ?
Al1 Au2 Al1 114.17(7) . 26 ?
Al1 Au2 Al1 59.62(9) 6_565 26 ?
Al3 Au2 Au2 124.74(4) 26 3_655 ?
Al3 Au2 Au2 124.74(4) . 3_655 ?
Al2 Au2 Au2 84.8(2) 27_565 3_655 ?
Al2 Au2 Au2 5.2(2) 3_655 3_655 ?
Al1 Au2 Au2 101.32(5) 5 3_655 ?
Al1 Au2 Au2 59.56(3) . 3_655 ?
Al1 Au2 Au2 101.32(5) 6_565 3_655 ?
Al1 Au2 Au2 59.56(3) 26 3_655 ?
Al3 Au2 Au2 124.74(4) 26 27_565 ?
Al3 Au2 Au2 124.74(4) . 27_565 ?
Al2 Au2 Au2 5.2(2) 27_565 27_565 ?
Al2 Au2 Au2 84.8(2) 3_655 27_565 ?
Al1 Au2 Au2 59.56(3) 5 27_565 ?
Al1 Au2 Au2 101.32(5) . 27_565 ?
Al1 Au2 Au2 59.56(3) 6_565 27_565 ?
Al1 Au2 Au2 101.32(5) 26 27_565 ?
Au2 Au2 Au2 90.0 3_655 27_565 ?
Al3 Au2 Ca1 74.84(3) 26 . ?
Al3 Au2 Ca1 74.84(3) . . ?
Al2 Au2 Ca1 148.7(2) 27_565 . ?
Al2 Au2 Ca1 69.1(2) 3_655 . ?
Al1 Au2 Ca1 122.78(4) 5 . ?
Al1 Au2 Ca1 66.48(5) . . ?
Al1 Au2 Ca1 122.78(4) 6_565 . ?
Al1 Au2 Ca1 66.48(5) 26 . ?
Au2 Au2 Ca1 63.93(3) 3_655 . ?
Au2 Au2 Ca1 153.93(3) 27_565 . ?
Al3 Au2 Ca1 74.84(3) 26 5 ?
Al3 Au2 Ca1 74.84(3) . 5 ?
Al2 Au2 Ca1 69.1(2) 27_565 5 ?
Al2 Au2 Ca1 148.7(2) 3_655 5 ?
Al1 Au2 Ca1 66.48(5) 5 5 ?
Al1 Au2 Ca1 122.78(4) . 5 ?
Al1 Au2 Ca1 66.48(5) 6_565 5 ?
Al1 Au2 Ca1 122.78(4) 26 5 ?
Au2 Au2 Ca1 153.93(3) 3_655 5 ?
Au2 Au2 Ca1 63.93(3) 27_565 5 ?
Ca1 Au2 Ca1 142.13(6) . 5 ?
Al2 Al2 Al2 90.0 27_565 3_655 ?
Al2 Al2 Au2 5.2(2) 27_565 27_565 ?
Al2 Al2 Au2 95.2(2) 3_655 27_565 ?
Al2 Al2 Au2 95.2(2) 27_565 3_655 ?
Al2 Al2 Au2 5.2(2) 3_655 3_655 ?
Au2 Al2 Au2 100.4(4) 27_565 3_655 ?
Al2 Al2 Al1 64.50(18) 27_565 5 ?
Al2 Al2 Al1 106.6(2) 3_655 5 ?
Au2 Al2 Al1 62.96(11) 27_565 5 ?
Au2 Al2 Al1 108.9(3) 3_655 5 ?
Al2 Al2 Al1 106.6(2) 27_565 . ?
Al2 Al2 Al1 64.50(18) 3_655 . ?
Au2 Al2 Al1 108.9(3) 27_565 . ?
Au2 Al2 Al1 62.96(11) 3_655 . ?
Al1 Al2 Al1 60.92(10) 5 . ?
Al2 Al2 Al1 64.50(18) 27_565 6_565 ?
Al2 Al2 Al1 106.6(2) 3_655 6_565 ?
Au2 Al2 Al1 62.96(11) 27_565 6_565 ?
Au2 Al2 Al1 108.9(3) 3_655 6_565 ?
Al1 Al2 Al1 117.73(11) 5 6_565 ?
Al1 Al2 Al1 168.3(5) . 6_565 ?
Al2 Al2 Al1 106.6(2) 27_565 26 ?
Al2 Al2 Al1 64.50(18) 3_655 26 ?
Au2 Al2 Al1 108.9(3) 27_565 26 ?
Au2 Al2 Al1 62.96(11) 3_655 26 ?
Al1 Al2 Al1 168.3(5) 5 26 ?
Al1 Al2 Al1 117.73(11) . 26 ?
Al1 Al2 Al1 60.92(10) 6_565 26 ?
Al2 Al2 Al3 126.75(7) 27_565 26 ?
Al2 Al2 Al3 126.75(7) 3_655 26 ?
Au2 Al2 Al3 122.79(11) 27_565 26 ?
Au2 Al2 Al3 122.79(11) 3_655 26 ?
Al1 Al2 Al3 122.8(3) 5 26 ?
Al1 Al2 Al3 122.8(3) . 26 ?
Al1 Al2 Al3 68.28(14) 6_565 26 ?
Al1 Al2 Al3 68.28(14) 26 26 ?
Al2 Al2 Al3 126.75(7) 27_565 . ?
Al2 Al2 Al3 126.75(7) 3_655 . ?
Au2 Al2 Al3 122.79(11) 27_565 . ?
Au2 Al2 Al3 122.79(11) 3_655 . ?
Al1 Al2 Al3 68.28(14) 5 . ?
Al1 Al2 Al3 68.28(14) . . ?
Al1 Al2 Al3 122.8(3) 6_565 . ?
Al1 Al2 Al3 122.8(3) 26 . ?
Al3 Al2 Al3 64.4(3) 26 . ?
Al2 Al2 Ca1 69.35(18) 27_565 5 ?
Al2 Al2 Ca1 159.35(18) 3_655 5 ?
Au2 Al2 Ca1 64.15(3) 27_565 5 ?
Au2 Al2 Ca1 164.6(4) 3_655 5 ?
Al1 Al2 Ca1 65.18(8) 5 5 ?
Al1 Al2 Ca1 120.25(13) . 5 ?
Al1 Al2 Ca1 65.18(8) 6_565 5 ?
Al1 Al2 Ca1 120.25(13) 26 5 ?
Al3 Al2 Ca1 69.58(18) 26 5 ?
Al3 Al2 Ca1 69.58(18) . 5 ?
Al2 Al2 Ca1 159.35(18) 27_565 . ?
Al2 Al2 Ca1 69.35(18) 3_655 . ?
Au2 Al2 Ca1 164.6(4) 27_565 . ?
Au2 Al2 Ca1 64.15(3) 3_655 . ?
Al1 Al2 Ca1 120.25(13) 5 . ?
Al1 Al2 Ca1 65.18(8) . . ?
Al1 Al2 Ca1 120.25(13) 6_565 . ?
Al1 Al2 Ca1 65.18(8) 26 . ?
Al3 Al2 Ca1 69.58(18) 26 . ?
Al3 Al2 Ca1 69.58(18) . . ?
Ca1 Al2 Ca1 131.3(4) 5 . ?
Au2 Ca1 Au2 78.87(3) 35_655 3_655 ?
Au2 Ca1 Au2 180.00(2) 35_655 11 ?
Au2 Ca1 Au2 101.13(3) 3_655 11 ?
Au2 Ca1 Au2 101.13(3) 35_655 27 ?
Au2 Ca1 Au2 180.00(2) 3_655 27 ?
Au2 Ca1 Au2 78.87(3) 11 27 ?
Au2 Ca1 Au2 52.13(6) 35_655 9 ?
Au2 Ca1 Au2 101.13(3) 3_655 9 ?
Au2 Ca1 Au2 127.87(6) 11 9 ?
Au2 Ca1 Au2 78.87(3) 27 9 ?
Au2 Ca1 Au2 101.13(3) 35_655 . ?
Au2 Ca1 Au2 52.13(6) 3_655 . ?
Au2 Ca1 Au2 78.87(3) 11 . ?
Au2 Ca1 Au2 127.87(6) 27 . ?
Au2 Ca1 Au2 78.87(3) 9 . ?
Au2 Ca1 Au2 127.87(6) 35_655 33_655 ?
Au2 Ca1 Au2 78.87(3) 3_655 33_655 ?
Au2 Ca1 Au2 52.13(6) 11 33_655 ?
Au2 Ca1 Au2 101.13(3) 27 33_655 ?
Au2 Ca1 Au2 180.00(6) 9 33_655 ?
Au2 Ca1 Au2 101.13(3) . 33_655 ?
Au2 Ca1 Au2 78.87(3) 35_655 25_655 ?
Au2 Ca1 Au2 127.87(6) 3_655 25_655 ?
Au2 Ca1 Au2 101.13(3) 11 25_655 ?
Au2 Ca1 Au2 52.13(6) 27 25_655 ?
Au2 Ca1 Au2 101.13(3) 9 25_655 ?
Au2 Ca1 Au2 180.00(6) . 25_655 ?
Au2 Ca1 Au2 78.87(3) 33_655 25_655 ?
Au2 Ca1 Al1 50.567(13) 35_655 . ?
Au2 Ca1 Al1 50.567(13) 3_655 . ?
Au2 Ca1 Al1 129.433(13) 11 . ?
Au2 Ca1 Al1 129.433(13) 27 . ?
Au2 Ca1 Al1 50.567(13) 9 . ?
Au2 Ca1 Al1 50.567(13) . . ?
Au2 Ca1 Al1 129.433(13) 33_655 . ?
Au2 Ca1 Al1 129.433(13) 25_655 . ?
Au2 Ca1 Al1 129.433(13) 35_655 25_655 ?
Au2 Ca1 Al1 129.433(13) 3_655 25_655 ?
Au2 Ca1 Al1 50.567(13) 11 25_655 ?
Au2 Ca1 Al1 50.567(13) 27 25_655 ?
Au2 Ca1 Al1 129.433(13) 9 25_655 ?
Au2 Ca1 Al1 129.433(13) . 25_655 ?
Au2 Ca1 Al1 50.567(13) 33_655 25_655 ?
Au2 Ca1 Al1 50.567(13) 25_655 25_655 ?
Al1 Ca1 Al1 180.00(5) . 25_655 ?
Au2 Ca1 Al1 129.433(13) 35_655 26 ?
Au2 Ca1 Al1 50.567(13) 3_655 26 ?
Au2 Ca1 Al1 50.567(13) 11 26 ?
Au2 Ca1 Al1 129.433(13) 27 26 ?
Au2 Ca1 Al1 129.433(13) 9 26 ?
Au2 Ca1 Al1 50.567(13) . 26 ?
Au2 Ca1 Al1 50.567(13) 33_655 26 ?
Au2 Ca1 Al1 129.433(13) 25_655 26 ?
Al1 Ca1 Al1 90.0 . 26 ?
Al1 Ca1 Al1 90.0 25_655 26 ?
Au2 Ca1 Al1 50.567(13) 35_655 2_655 ?
Au2 Ca1 Al1 129.433(13) 3_655 2_655 ?
Au2 Ca1 Al1 129.433(13) 11 2_655 ?
Au2 Ca1 Al1 50.567(13) 27 2_655 ?
Au2 Ca1 Al1 50.567(13) 9 2_655 ?
Au2 Ca1 Al1 129.433(13) . 2_655 ?
Au2 Ca1 Al1 129.433(13) 33_655 2_655 ?
Au2 Ca1 Al1 50.567(13) 25_655 2_655 ?
Al1 Ca1 Al1 90.0 . 2_655 ?
Al1 Ca1 Al1 90.0 25_655 2_655 ?
Al1 Ca1 Al1 180.0 26 2_655 ?
Al2 Al1 Al2 107.8(5) 9 . ?
Al2 Al1 Al2 51.0(4) 9 35_655 ?
Al2 Al1 Al2 132.5(3) . 35_655 ?
Al2 Al1 Al2 132.5(3) 9 3_655 ?
Al2 Al1 Al2 51.0(4) . 3_655 ?
Al2 Al1 Al2 107.8(5) 35_655 3_655 ?
Al2 Al1 Al1 95.8(2) 9 10_656 ?
Al2 Al1 Al1 155.5(2) . 10_656 ?
Al2 Al1 Al1 59.54(5) 35_655 10_656 ?
Al2 Al1 Al1 107.51(14) 3_655 10_656 ?
Al2 Al1 Al1 155.5(2) 9 30_655 ?
Al2 Al1 Al1 95.8(2) . 30_655 ?
Al2 Al1 Al1 107.51(14) 35_655 30_655 ?
Al2 Al1 Al1 59.54(5) 3_655 30_655 ?
Al1 Al1 Al1 60.0 10_656 30_655 ?
Al2 Al1 V1 113.75(14) 9 . ?
Al2 Al1 V1 113.75(14) . . ?
Al2 Al1 V1 113.75(14) 35_655 . ?
Al2 Al1 V1 113.75(14) 3_655 . ?
Al1 Al1 V1 60.0 10_656 . ?
Al1 Al1 V1 60.0 30_655 . ?
Al2 Al1 Al1 59.54(5) 9 9 ?
Al2 Al1 Al1 107.51(14) . 9 ?
Al2 Al1 Al1 95.8(2) 35_655 9 ?
Al2 Al1 Al1 155.5(2) 3_655 9 ?
Al1 Al1 Al1 90.0 10_656 9 ?
Al1 Al1 Al1 120.0 30_655 9 ?
V1 Al1 Al1 60.0 . 9 ?
Al2 Al1 Al1 107.51(14) 9 5 ?
Al2 Al1 Al1 59.54(5) . 5 ?
Al2 Al1 Al1 155.5(2) 35_655 5 ?
Al2 Al1 Al1 95.8(2) 3_655 5 ?
Al1 Al1 Al1 120.0 10_656 5 ?
Al1 Al1 Al1 90.0 30_655 5 ?
V1 Al1 Al1 60.0 . 5 ?
Al1 Al1 Al1 60.0 9 5 ?
Al2 Al1 Au2 101.0(3) 9 . ?
Al2 Al1 Au2 6.8(2) . . ?
Al2 Al1 Au2 128.80(14) 35_655 . ?
Al2 Al1 Au2 56.17(17) 3_655 . ?
Al1 Al1 Au2 162.15(4) 10_656 . ?
Al1 Al1 Au2 102.68(5) 30_655 . ?
V1 Al1 Au2 117.05(5) . . ?
Al1 Al1 Au2 103.61(3) 9 . ?
Al1 Al1 Au2 60.19(5) 5 . ?
Al2 Al1 Au2 6.8(2) 9 9 ?
Al2 Al1 Au2 101.0(3) . 9 ?
Al2 Al1 Au2 56.17(17) 35_655 9 ?
Al2 Al1 Au2 128.80(14) 3_655 9 ?
Al1 Al1 Au2 102.68(4) 10_656 9 ?
Al1 Al1 Au2 162.15(4) 30_655 9 ?
V1 Al1 Au2 117.05(5) . 9 ?
Al1 Al1 Au2 60.19(5) 9 9 ?
Al1 Al1 Au2 103.61(3) 5 9 ?
Au2 Al1 Au2 94.18(9) . 9 ?
Al2 Al1 Au2 128.80(14) 9 3_655 ?
Al2 Al1 Au2 56.17(17) . 3_655 ?
Al2 Al1 Au2 101.0(3) 35_655 3_655 ?
Al2 Al1 Au2 6.8(2) 3_655 3_655 ?
Al1 Al1 Au2 103.61(3) 10_656 3_655 ?
Al1 Al1 Au2 60.19(5) 30_655 3_655 ?
V1 Al1 Au2 117.05(5) . 3_655 ?
Al1 Al1 Au2 162.15(4) 9 3_655 ?
Al1 Al1 Au2 102.68(5) 5 3_655 ?
Au2 Al1 Au2 60.89(6) . 3_655 ?
Au2 Al1 Au2 125.90(10) 9 3_655 ?
Al1 V1 Al1 60.0 33_666 29_666 ?
Al1 V1 Al1 60.0 33_666 25_666 ?
Al1 V1 Al1 60.0 29_666 25_666 ?
Al1 V1 Al1 120.0 33_666 . ?
Al1 V1 Al1 120.0 29_666 . ?
Al1 V1 Al1 180.0 25_666 . ?
Al1 V1 Al1 180.0 33_666 9 ?
Al1 V1 Al1 120.0 29_666 9 ?
Al1 V1 Al1 120.0 25_666 9 ?
Al1 V1 Al1 60.0 . 9 ?
Al1 V1 Al1 120.0 33_666 5 ?
Al1 V1 Al1 180.0 29_666 5 ?
Al1 V1 Al1 120.0 25_666 5 ?
Al1 V1 Al1 60.0 . 5 ?
Al1 V1 Al1 60.0 9 5 ?
Al1 V1 Al1 90.0 33_666 34_565 ?
Al1 V1 Al1 120.0 29_666 34_565 ?
Al1 V1 Al1 60.0 25_666 34_565 ?
Al1 V1 Al1 120.0 . 34_565 ?
Al1 V1 Al1 90.0 9 34_565 ?
Al1 V1 Al1 60.0 5 34_565 ?
Al1 V1 Al1 120.0 33_666 6_566 ?
Al1 V1 Al1 90.0 29_666 6_566 ?
Al1 V1 Al1 60.0 25_666 6_566 ?
Al1 V1 Al1 120.0 . 6_566 ?
Al1 V1 Al1 60.0 9 6_566 ?
Al1 V1 Al1 90.0 5 6_566 ?
Al1 V1 Al1 60.0 34_565 6_566 ?
Al1 V1 Al1 60.0 33_666 30_655 ?
Al1 V1 Al1 90.0 29_666 30_655 ?
Al1 V1 Al1 120.0 25_666 30_655 ?
Al1 V1 Al1 60.0 . 30_655 ?
Al1 V1 Al1 120.0 9 30_655 ?
Al1 V1 Al1 90.0 5 30_655 ?
Al1 V1 Al1 120.0 34_565 30_655 ?
Al1 V1 Al1 180.0 6_566 30_655 ?
Al1 V1 Al1 60.0 33_666 2_665 ?
Al1 V1 Al1 120.0 29_666 2_665 ?
Al1 V1 Al1 90.0 25_666 2_665 ?
Al1 V1 Al1 90.0 . 2_665 ?
Al1 V1 Al1 120.0 9 2_665 ?
Al1 V1 Al1 60.0 5 2_665 ?
Al1 V1 Al1 60.0 34_565 2_665 ?
Al1 V1 Al1 120.0 6_566 2_665 ?
Al1 V1 Al1 60.0 30_655 2_665 ?
Al1 V1 Al1 120.0 33_666 26_556 ?
Al1 V1 Al1 60.0 29_666 26_556 ?
Al1 V1 Al1 90.0 25_666 26_556 ?
Al1 V1 Al1 90.0 . 26_556 ?
Al1 V1 Al1 60.0 9 26_556 ?
Al1 V1 Al1 120.0 5 26_556 ?
Al1 V1 Al1 120.0 34_565 26_556 ?
Al1 V1 Al1 60.0 6_566 26_556 ?
Al1 V1 Al1 120.0 30_655 26_556 ?
Al1 V1 Al1 180.00(5) 2_665 26_556 ?
Al1 V1 Al1 90.0 33_666 10_656 ?
Al1 V1 Al1 60.0 29_666 10_656 ?
Al1 V1 Al1 120.0 25_666 10_656 ?
Al1 V1 Al1 60.0 . 10_656 ?
Al1 V1 Al1 90.0 9 10_656 ?
Al1 V1 Al1 120.0 5 10_656 ?
Al1 V1 Al1 180.0 34_565 10_656 ?
Al1 V1 Al1 120.0 6_566 10_656 ?
Al1 V1 Al1 60.0 30_655 10_656 ?
Al1 V1 Al1 120.0 2_665 10_656 ?
Al1 V1 Al1 60.0 26_556 10_656 ?
Au2 Al3 Au2 110.49(8) 9 5 ?
Au2 Al3 Au2 110.49(8) 9 . ?
Au2 Al3 Au2 110.49(8) 5 . ?
Au2 Al3 Au1 108.43(8) 9 . ?
Au2 Al3 Au1 108.43(8) 5 . ?
Au2 Al3 Au1 108.43(8) . . ?
Au2 Al3 Al2 4.10(13) 9 9 ?
Au2 Al3 Al2 108.48(10) 5 9 ?
Au2 Al3 Al2 108.48(10) . 9 ?
Au1 Al3 Al2 112.53(15) . 9 ?
Au2 Al3 Al2 108.48(10) 9 5 ?
Au2 Al3 Al2 4.10(13) 5 5 ?
Au2 Al3 Al2 108.48(10) . 5 ?
Au1 Al3 Al2 112.53(15) . 5 ?
Al2 Al3 Al2 106.25(16) 9 5 ?
Au2 Al3 Al2 108.48(10) 9 . ?
Au2 Al3 Al2 108.48(10) 5 . ?
Au2 Al3 Al2 4.10(13) . . ?
Au1 Al3 Al2 112.53(15) . . ?
Al2 Al3 Al2 106.25(16) 9 . ?
Al2 Al3 Al2 106.25(16) 5 . ?
Au2 Al3 Al3 124.74(4) 9 28 ?
Au2 Al3 Al3 53.70(8) 5 28 ?
Au2 Al3 Al3 124.74(4) . 28 ?
Au1 Al3 Al3 54.7 . 28 ?
Al2 Al3 Al3 126.75(7) 9 28 ?
Al2 Al3 Al3 57.80(15) 5 28 ?
Al2 Al3 Al3 126.75(7) . 28 ?
Au2 Al3 Al3 53.70(8) 9 27 ?
Au2 Al3 Al3 124.74(4) 5 27 ?
Au2 Al3 Al3 124.74(4) . 27 ?
Au1 Al3 Al3 54.7 . 27 ?
Al2 Al3 Al3 57.80(15) 9 27 ?
Al2 Al3 Al3 126.75(7) 5 27 ?
Al2 Al3 Al3 126.75(7) . 27 ?
Al3 Al3 Al3 90.0 28 27 ?
Au2 Al3 Al3 124.74(4) 9 26 ?
Au2 Al3 Al3 124.74(4) 5 26 ?
Au2 Al3 Al3 53.70(8) . 26 ?
Au1 Al3 Al3 54.7 . 26 ?
Al2 Al3 Al3 126.75(7) 9 26 ?
Al2 Al3 Al3 126.75(7) 5 26 ?
Al2 Al3 Al3 57.80(15) . 26 ?
Al3 Al3 Al3 90.0 28 26 ?
Al3 Al3 Al3 90.0 27 26 ?
Au2 Al3 Ca1 62.074(8) 9 . ?
Au2 Al3 Ca1 162.64(14) 5 . ?
Au2 Al3 Ca1 62.074(8) . . ?
Au1 Al3 Ca1 88.92(6) . . ?
Al2 Al3 Ca1 62.96(3) 9 . ?
Al2 Al3 Ca1 158.54(18) 5 . ?
Al2 Al3 Ca1 62.96(3) . . ?
Al3 Al3 Ca1 143.66(6) 28 . ?
Al3 Al3 Ca1 65.23(4) 27 . ?
Al3 Al3 Ca1 65.23(4) 26 . ?
Au2 Al3 Ca1 62.074(8) 9 9 ?
Au2 Al3 Ca1 62.074(8) 5 9 ?
Au2 Al3 Ca1 162.64(14) . 9 ?
Au1 Al3 Ca1 88.92(6) . 9 ?
Al2 Al3 Ca1 62.96(3) 9 9 ?
Al2 Al3 Ca1 62.96(3) 5 9 ?
Al2 Al3 Ca1 158.54(18) . 9 ?
Al3 Al3 Ca1 65.23(4) 28 9 ?
Al3 Al3 Ca1 65.23(4) 27 9 ?
Al3 Al3 Ca1 143.66(6) 26 9 ?
Ca1 Al3 Ca1 119.965(4) . 9 ?

loop_
_geom_bond_atom_site_label_1
_geom_bond_atom_site_label_2
_geom_bond_distance
_geom_bond_site_symmetry_2
_geom_bond_publ_flag
Au1 Al3 2.559(4) . ?
Au1 Al3 2.559(4) 25 ?
Au1 Al3 2.559(4) 28 ?
Au1 Al3 2.559(4) 27 ?
Au1 Al3 2.559(4) 26 ?
Au1 Al3 2.559(4) 2 ?
Au1 Al3 2.559(4) 3 ?
Au1 Al3 2.559(4) 4 ?
Au2 Al3 2.4952(19) 26 ?
Au2 Al3 2.4952(19) . ?
Au2 Al2 2.611(8) 27_565 ?
Au2 Al2 2.611(8) 3_655 ?
Au2 Al1 2.7990(14) 5 ?
Au2 Al1 2.7990(14) . ?
Au2 Al1 2.7990(14) 6_565 ?
Au2 Al1 2.7990(14) 26 ?
Au2 Au2 2.837(3) 3_655 ?
Au2 Au2 2.837(3) 27_565 ?
Au2 Ca1 3.2275(8) . ?
Au2 Ca1 3.2275(8) 5 ?
Al2 Al2 2.363(17) 27_565 ?
Al2 Al2 2.363(17) 3_655 ?
Al2 Au2 2.611(8) 27_565 ?
Al2 Au2 2.611(8) 3_655 ?
Al2 Al1 2.7450(17) 5 ?
Al2 Al1 2.7450(17) . ?
Al2 Al1 2.7450(17) 6_565 ?
Al2 Al1 2.7450(17) 26 ?
Al2 Al3 2.772(10) 26 ?
Al2 Al3 2.772(10) . ?
Al2 Ca1 3.351(5) 5 ?
Al2 Ca1 3.351(5) . ?
Ca1 Au2 3.2275(8) 35_655 ?
Ca1 Au2 3.2275(8) 3_655 ?
Ca1 Au2 3.2275(8) 11 ?
Ca1 Au2 3.2275(8) 27 ?
Ca1 Au2 3.2275(8) 9 ?
Ca1 Au2 3.2275(8) 33_655 ?
Ca1 Au2 3.2275(8) 25_655 ?
Ca1 Al1 3.323(3) . ?
Ca1 Al1 3.323(3) 25_655 ?
Ca1 Al1 3.323(3) 26 ?
Ca1 Al1 3.323(3) 2_655 ?
Al1 Al2 2.7450(17) 9 ?
Al1 Al2 2.7450(17) 35_655 ?
Al1 Al2 2.7450(17) 3_655 ?
Al1 Al1 2.783(3) 10_656 ?
Al1 Al1 2.783(3) 30_655 ?
Al1 V1 2.783(3) . ?
Al1 Al1 2.783(3) 9 ?
Al1 Al1 2.783(3) 5 ?
Al1 Au2 2.7990(14) 9 ?
Al1 Au2 2.7990(13) 3_655 ?
V1 Al1 2.783(3) 33_666 ?
V1 Al1 2.783(3) 29_666 ?
V1 Al1 2.783(3) 25_666 ?
V1 Al1 2.783(3) 9 ?
V1 Al1 2.783(3) 5 ?
V1 Al1 2.783(3) 34_565 ?
V1 Al1 2.783(3) 6_566 ?
V1 Al1 2.783(3) 30_655 ?
V1 Al1 2.783(3) 2_665 ?
V1 Al1 2.783(3) 26_556 ?
V1 Al1 2.783(3) 10_656 ?
Al3 Au2 2.4952(19) 9 ?
Al3 Au2 2.4952(19) 5 ?
Al3 Al2 2.772(10) 9 ?
Al3 Al2 2.772(10) 5 ?
Al3 Al3 2.955(4) 28 ?
Al3 Al3 2.955(4) 27 ?
Al3 Al3 2.955(4) 26 ?
Al3 Ca1 3.5258(5) 9 ?
